data_7002521
loop_
_publ_author_name
'Whitelaw, Emma L.'
'Jones, Matthew D.'
'Mahon, Mary F.'
'Kociok-Kohn, Gabriele'

_publ_section_title
;
 Novel Ti(iv) and Zr(iv) complexes and their application in the
 ring-opening polymerisation of cyclic esters
;
_journal_issue 41
_journal_name_full 'Dalton Transactions'
_journal_page_first 9020
_journal_page_last 9025
_journal_paper_doi 10.1039/b911545e
_journal_year 2009
_chemical_formula_sum 'C40 H57 N O4 Ti'
_chemical_formula_weight 663.77
_chemical_name_systematic
;
?
;
_space_group_IT_number 2
_symmetry_cell_setting triclinic
_symmetry_space_group_name_Hall '-P 1'
_symmetry_space_group_name_H-M 'P -1'
_atom_sites_solution_hydrogens geom
_atom_sites_solution_primary direct
_atom_sites_solution_secondary difmap
_audit_creation_method SHELXL-97
_cell_angle_alpha 66.472(2)
_cell_angle_beta 74.247(2)
_cell_angle_gamma 86.724(2)
_cell_formula_units_Z 2
_cell_length_a 10.9500(5)
_cell_length_b 14.0800(6)
_cell_length_c 14.2790(8)
_cell_measurement_reflns_used 28883
_cell_measurement_temperature 150(2)
_cell_measurement_theta_max 25.03
_cell_measurement_theta_min 3.51
_cell_volume 1939.37(17)
_computing_cell_refinement 'HKL Scalepack (Otwinski & Minor, 1997)'
_computing_data_collection 'Collect (Nonius BV, 1997-2000)'
_computing_data_reduction 'HKL Denzo & Scalepack (Otwinski & Minor 1997)'
_computing_molecular_graphics 'Ortep-3 for Windows (Farrugia, 1997)'
_computing_publication_material 'WinGX publication routines (Farrugia, 1999)'
_computing_structure_refinement 'SHELXL-97 (Sheldrick, 1997)'
_computing_structure_solution
;
SIR97- Altomare A., Burla M.C., Camalli M., Cascarano G.L., Giacovazzo C. ,
Guagliardi A., Moliterni A.G.G., Polidori G.,Spagna R.
(1999) J. Appl. Cryst. 32, 115-119.
;
_diffrn_ambient_temperature 150(2)
_diffrn_measured_fraction_theta_full 0.989
_diffrn_measured_fraction_theta_max 0.989
_diffrn_measurement_device_type 'nonius kappa ccd'
_diffrn_measurement_method ccd
_diffrn_radiation_monochromator graphite
_diffrn_radiation_source 'fine-focus sealed tube'
_diffrn_radiation_type MoK\a
_diffrn_radiation_wavelength 0.71073
_diffrn_reflns_av_R_equivalents 0.0529
_diffrn_reflns_av_sigmaI/netI 0.0726
_diffrn_reflns_limit_h_max 13
_diffrn_reflns_limit_h_min -12
_diffrn_reflns_limit_k_max 16
_diffrn_reflns_limit_k_min -16
_diffrn_reflns_limit_l_max 16
_diffrn_reflns_limit_l_min -16
_diffrn_reflns_number 17062
_diffrn_reflns_theta_full 25.01
_diffrn_reflns_theta_max 25.01
_diffrn_reflns_theta_min 3.64
_exptl_absorpt_coefficient_mu 0.258
_exptl_absorpt_correction_type none
_exptl_crystal_colour yellow
_exptl_crystal_density_diffrn 1.137
_exptl_crystal_density_method 'not measured'
_exptl_crystal_description block
_exptl_crystal_F_000 716
_exptl_crystal_size_max 0.15
_exptl_crystal_size_mid 0.10
_exptl_crystal_size_min 0.10
_refine_diff_density_max 0.902
_refine_diff_density_min -0.589
_refine_diff_density_rms 0.062
_refine_ls_extinction_method none
_refine_ls_goodness_of_fit_ref 1.025
_refine_ls_hydrogen_treatment constr
_refine_ls_matrix_type full
_refine_ls_number_parameters 430
_refine_ls_number_reflns 6752
_refine_ls_number_restraints 0
_refine_ls_restrained_S_all 1.025
_refine_ls_R_factor_all 0.0829
_refine_ls_R_factor_gt 0.0553
_refine_ls_shift/su_max 0.004
_refine_ls_shift/su_mean 0.000
_refine_ls_structure_factor_coef Fsqd
_refine_ls_weighting_details 'calc w=1/[\s^2^(Fo^2^)+(0.0607P)^2^+1.8445P] where P=(Fo^2^+2Fc^2^)/3'
_refine_ls_weighting_scheme calc
_refine_ls_wR_factor_gt 0.1322
_refine_ls_wR_factor_ref 0.1500
_reflns_number_gt 4962
_reflns_number_total 6752
_reflns_threshold_expression >2sigma(I)
_cod_data_source_file b911545e.txt
_cod_data_source_block Ti(2)(OiPr)
_cod_original_cell_volume 1939.37(16)
_cod_original_sg_symbol_H-M P-1
_cod_database_code 7002521

loop_
_symmetry_equiv_pos_as_xyz
'x, y, z'
'-x, -y, -z'

loop_
_atom_site_label
_atom_site_type_symbol
_atom_site_fract_x
_atom_site_fract_y
_atom_site_fract_z
_atom_site_U_iso_or_equiv
_atom_site_adp_type
_atom_site_occupancy
_atom_site_symmetry_multiplicity
_atom_site_calc_flag
_atom_site_refinement_flags
_atom_site_disorder_assembly
_atom_site_disorder_group
Ti1 Ti 0.76119(5) 0.13447(4) 0.72152(4) 0.02823(17) Uani 1 1 d . . .
O1 O 0.92461(19) 0.13744(19) 0.71448(18) 0.0427(6) Uani 1 1 d . . .
N1 N 0.5478(2) 0.10705(16) 0.73646(17) 0.0236(5) Uani 1 1 d . . .
C1 C 1.0507(4) 0.1109(5) 0.7129(4) 0.0922(18) Uani 1 1 d . . .
H1 H 1.0473 0.0366 0.7230 0.111 Uiso 1 1 calc R . .
O2 O 0.69911(17) 0.13803(14) 0.85465(15) 0.0278(4) Uani 1 1 d . . .
C2 C 1.0797(4) 0.1037(6) 0.8088(4) 0.105(2) Uani 1 1 d . . .
H2A H 1.1596 0.0695 0.8138 0.158 Uiso 1 1 calc R . .
H2B H 1.0109 0.0632 0.8709 0.158 Uiso 1 1 calc R . .
H2C H 1.0881 0.1735 0.8067 0.158 Uiso 1 1 calc R . .
O3 O 0.7606(2) 0.01639(16) 0.69247(18) 0.0385(5) Uani 1 1 d . . .
C3 C 1.1342(5) 0.1577(6) 0.6117(4) 0.132(3) Uani 1 1 d . . .
H3A H 1.1065 0.1379 0.5619 0.199 Uiso 1 1 calc R . .
H3B H 1.2200 0.1347 0.6137 0.199 Uiso 1 1 calc R . .
H3C H 1.1348 0.2333 0.5885 0.199 Uiso 1 1 calc R . .
O4 O 0.75011(18) 0.25074(15) 0.60714(15) 0.0302(5) Uani 1 1 d . . .
C4 C 0.5905(3) 0.1641(2) 0.9106(2) 0.0255(6) Uani 1 1 d . . .
C5 C 0.5936(3) 0.2246(2) 0.9682(2) 0.0262(6) Uani 1 1 d . . .
C6 C 0.4764(3) 0.2528(2) 1.0160(2) 0.0289(6) Uani 1 1 d . . .
H6 H 0.4761 0.2936 1.0554 0.035 Uiso 1 1 calc R . .
C7 C 0.3593(3) 0.2246(2) 1.0096(2) 0.0277(6) Uani 1 1 d . . .
C8 C 0.3618(3) 0.1593(2) 0.9568(2) 0.0270(6) Uani 1 1 d . . .
H8 H 0.2839 0.1353 0.9543 0.032 Uiso 1 1 calc R . .
C9 C 0.4746(3) 0.1288(2) 0.9082(2) 0.0248(6) Uani 1 1 d . . .
C10 C 0.7199(3) 0.2568(2) 0.9781(2) 0.0305(7) Uani 1 1 d . . .
C11 C 0.8043(3) 0.3269(3) 0.8691(3) 0.0418(8) Uani 1 1 d . . .
H11A H 0.8214 0.2899 0.8219 0.063 Uiso 1 1 calc R . .
H11B H 0.8847 0.3457 0.8768 0.063 Uiso 1 1 calc R . .
H11C H 0.7607 0.3900 0.8387 0.063 Uiso 1 1 calc R . .
C12 C 0.7901(3) 0.1595(2) 1.0281(3) 0.0364(7) Uani 1 1 d . . .
H12A H 0.7391 0.1179 1.1003 0.055 Uiso 1 1 calc R . .
H12B H 0.8726 0.1806 1.0306 0.055 Uiso 1 1 calc R . .
H12C H 0.8034 0.1182 0.9852 0.055 Uiso 1 1 calc R . .
C13 C 0.6989(3) 0.3160(3) 1.0505(3) 0.0448(8) Uani 1 1 d . . .
H13A H 0.6561 0.3797 1.0206 0.067 Uiso 1 1 calc R . .
H13B H 0.7812 0.3340 1.0560 0.067 Uiso 1 1 calc R . .
H13C H 0.6461 0.2723 1.1213 0.067 Uiso 1 1 calc R . .
C14 C 0.2331(3) 0.2672(2) 1.0515(2) 0.0332(7) Uani 1 1 d . . .
C15 C 0.2483(3) 0.3295(3) 1.1147(3) 0.0540(10) Uani 1 1 d . . .
H15A H 0.1654 0.3528 1.1422 0.081 Uiso 1 1 calc R . .
H15B H 0.3072 0.3900 1.0683 0.081 Uiso 1 1 calc R . .
H15C H 0.2819 0.2857 1.1740 0.081 Uiso 1 1 calc R . .
C16 C 0.1313(3) 0.1793(3) 1.1223(3) 0.0449(8) Uani 1 1 d . . .
H16A H 0.1169 0.1413 1.0816 0.067 Uiso 1 1 calc R . .
H16B H 0.0519 0.2085 1.1475 0.067 Uiso 1 1 calc R . .
H16C H 0.1598 0.1320 1.1833 0.067 Uiso 1 1 calc R . .
C17 C 0.1870(3) 0.3397(3) 0.9560(3) 0.0476(9) Uani 1 1 d . . .
H17A H 0.1738 0.3007 0.9157 0.071 Uiso 1 1 calc R . .
H17B H 0.2510 0.3968 0.9102 0.071 Uiso 1 1 calc R . .
H17C H 0.1068 0.3679 0.9811 0.071 Uiso 1 1 calc R . .
C18 C 0.4778(3) 0.0580(2) 0.8524(2) 0.0252(6) Uani 1 1 d . . .
H18A H 0.3895 0.0377 0.8596 0.030 Uiso 1 1 calc R . .
H18B H 0.5192 -0.0059 0.8872 0.030 Uiso 1 1 calc R . .
C19 C 0.4865(2) 0.2052(2) 0.6861(2) 0.0239(6) Uani 1 1 d . . .
H19A H 0.4852 0.2493 0.7257 0.029 Uiso 1 1 calc R . .
H19B H 0.3971 0.1874 0.6937 0.029 Uiso 1 1 calc R . .
C20 C 0.5493(2) 0.26774(19) 0.5704(2) 0.0221(6) Uani 1 1 d . . .
C21 C 0.6803(3) 0.2904(2) 0.5348(2) 0.0244(6) Uani 1 1 d . . .
C22 C 0.7391(3) 0.3546(2) 0.4286(2) 0.0253(6) Uani 1 1 d . . .
C23 C 0.6591(3) 0.3990(2) 0.3631(2) 0.0259(6) Uani 1 1 d . . .
H23 H 0.6967 0.4436 0.2913 0.031 Uiso 1 1 calc R . .
C24 C 0.5266(3) 0.38149(19) 0.3969(2) 0.0233(6) Uani 1 1 d . . .
C25 C 0.4740(3) 0.31372(19) 0.5012(2) 0.0228(6) Uani 1 1 d . . .
H25 H 0.3848 0.2982 0.5260 0.027 Uiso 1 1 calc R . .
C26 C 0.8842(3) 0.3765(2) 0.3871(2) 0.0310(7) Uani 1 1 d . . .
C27 C 0.9249(3) 0.4472(3) 0.2689(3) 0.0417(8) Uani 1 1 d . . .
H27A H 0.8974 0.4143 0.2285 0.063 Uiso 1 1 calc R . .
H27B H 1.0177 0.4587 0.2451 0.063 Uiso 1 1 calc R . .
H27C H 0.8858 0.5139 0.2574 0.063 Uiso 1 1 calc R . .
C28 C 0.9492(3) 0.2736(3) 0.4010(3) 0.0413(8) Uani 1 1 d . . .
H28A H 0.9260 0.2267 0.4764 0.062 Uiso 1 1 calc R . .
H28B H 1.0417 0.2873 0.3753 0.062 Uiso 1 1 calc R . .
H28C H 0.9213 0.2413 0.3604 0.062 Uiso 1 1 calc R . .
C29 C 0.9290(3) 0.4302(3) 0.4473(3) 0.0456(9) Uani 1 1 d . . .
H29A H 0.8872 0.4955 0.4372 0.068 Uiso 1 1 calc R . .
H29B H 1.0213 0.4444 0.4201 0.068 Uiso 1 1 calc R . .
H29C H 0.9074 0.3849 0.5230 0.068 Uiso 1 1 calc R . .
C30 C 0.4463(3) 0.4412(2) 0.3211(2) 0.0266(6) Uani 1 1 d . . .
C31 C 0.4925(3) 0.4269(2) 0.2164(2) 0.0362(7) Uani 1 1 d . . .
H31A H 0.4804 0.3537 0.2301 0.054 Uiso 1 1 calc R . .
H31B H 0.5829 0.4489 0.1847 0.054 Uiso 1 1 calc R . .
H31C H 0.4437 0.4691 0.1675 0.054 Uiso 1 1 calc R . .
C32 C 0.4610(3) 0.5571(2) 0.2985(3) 0.0383(8) Uani 1 1 d . . .
H32A H 0.4133 0.5975 0.2479 0.057 Uiso 1 1 calc R . .
H32B H 0.5511 0.5806 0.2684 0.057 Uiso 1 1 calc R . .
H32C H 0.4280 0.5671 0.3648 0.057 Uiso 1 1 calc R . .
C33 C 0.3052(3) 0.4061(2) 0.3685(3) 0.0377(7) Uani 1 1 d . . .
H33A H 0.2949 0.3317 0.3864 0.056 Uiso 1 1 calc R . .
H33B H 0.2583 0.4446 0.3166 0.056 Uiso 1 1 calc R . .
H33C H 0.2720 0.4196 0.4327 0.056 Uiso 1 1 calc R . .
C34 C 0.6593(3) -0.0166(2) 0.6737(2) 0.0336(7) Uani 1 1 d . . .
C35 C 0.6657(4) -0.0953(2) 0.6369(3) 0.0435(8) Uani 1 1 d . . .
H35 H 0.7432 -0.1278 0.6234 0.052 Uiso 1 1 calc R . .
C36 C 0.5586(4) -0.1255(2) 0.6204(3) 0.0447(9) Uani 1 1 d . . .
H36 H 0.5640 -0.1786 0.5945 0.054 Uiso 1 1 calc R . .
C37 C 0.4430(3) -0.0810(2) 0.6402(2) 0.0381(8) Uani 1 1 d . . .
C38 C 0.4384(3) -0.0016(2) 0.6756(2) 0.0316(7) Uani 1 1 d . . .
H38 H 0.3611 0.0311 0.6888 0.038 Uiso 1 1 calc R . .
C39 C 0.5452(3) 0.0302(2) 0.6916(2) 0.0267(6) Uani 1 1 d . . .
C40 C 0.3261(4) -0.1175(3) 0.6243(3) 0.0504(9) Uani 1 1 d . . .
H40A H 0.2811 -0.1749 0.6897 0.076 Uiso 1 1 calc R . .
H40B H 0.3513 -0.1413 0.5663 0.076 Uiso 1 1 calc R . .
H40C H 0.2699 -0.0601 0.6065 0.076 Uiso 1 1 calc R . .

loop_
_atom_site_aniso_label
_atom_site_aniso_U_11
_atom_site_aniso_U_22
_atom_site_aniso_U_33
_atom_site_aniso_U_23
_atom_site_aniso_U_13
_atom_site_aniso_U_12
Ti1 0.0235(3) 0.0359(3) 0.0256(3) -0.0114(2) -0.0091(2) 0.0049(2)
O1 0.0215(11) 0.0700(15) 0.0383(13) -0.0228(12) -0.0102(10) 0.0087(10)
N1 0.0256(12) 0.0237(11) 0.0202(12) -0.0073(9) -0.0063(10) 0.0001(9)
C1 0.029(2) 0.180(6) 0.055(3) -0.036(3) -0.013(2) 0.022(3)
O2 0.0230(10) 0.0366(11) 0.0259(11) -0.0144(9) -0.0071(8) 0.0018(8)
C2 0.049(3) 0.205(7) 0.091(4) -0.077(4) -0.044(3) 0.039(3)
O3 0.0356(12) 0.0432(12) 0.0427(13) -0.0221(11) -0.0147(10) 0.0139(10)
C3 0.043(3) 0.225(8) 0.073(4) -0.003(4) -0.013(3) 0.013(4)
O4 0.0239(10) 0.0371(11) 0.0270(11) -0.0076(9) -0.0101(9) -0.0031(8)
C4 0.0267(15) 0.0253(14) 0.0212(14) -0.0048(11) -0.0079(12) -0.0006(11)
C5 0.0285(15) 0.0266(14) 0.0225(15) -0.0067(12) -0.0092(12) -0.0027(11)
C6 0.0306(16) 0.0304(15) 0.0274(16) -0.0124(13) -0.0088(13) 0.0002(12)
C7 0.0253(15) 0.0312(15) 0.0246(15) -0.0092(12) -0.0063(12) 0.0007(12)
C8 0.0265(15) 0.0307(15) 0.0213(15) -0.0060(12) -0.0086(12) -0.0039(12)
C9 0.0278(15) 0.0250(13) 0.0183(14) -0.0044(11) -0.0070(12) -0.0019(11)
C10 0.0265(15) 0.0345(15) 0.0321(17) -0.0135(13) -0.0093(13) -0.0028(12)
C11 0.0350(18) 0.0433(18) 0.043(2) -0.0096(15) -0.0136(15) -0.0112(14)
C12 0.0342(17) 0.0406(17) 0.0366(18) -0.0110(14) -0.0189(14) -0.0018(13)
C13 0.0385(19) 0.056(2) 0.055(2) -0.0329(18) -0.0181(17) -0.0024(16)
C14 0.0266(15) 0.0407(17) 0.0305(17) -0.0134(14) -0.0066(13) 0.0036(13)
C15 0.041(2) 0.076(3) 0.063(3) -0.049(2) -0.0109(18) 0.0159(18)
C16 0.0299(17) 0.050(2) 0.044(2) -0.0135(16) -0.0024(15) 0.0043(14)
C17 0.042(2) 0.048(2) 0.043(2) -0.0107(16) -0.0107(16) 0.0144(16)
C18 0.0278(15) 0.0265(14) 0.0194(14) -0.0063(11) -0.0068(12) -0.0035(11)
C19 0.0217(14) 0.0240(13) 0.0258(15) -0.0094(12) -0.0068(12) 0.0003(11)
C20 0.0246(14) 0.0200(13) 0.0237(15) -0.0110(11) -0.0056(11) -0.0016(10)
C21 0.0242(14) 0.0248(13) 0.0256(15) -0.0099(12) -0.0092(12) 0.0014(11)
C22 0.0239(14) 0.0243(13) 0.0282(16) -0.0116(12) -0.0057(12) -0.0016(11)
C23 0.0275(15) 0.0246(13) 0.0245(15) -0.0091(12) -0.0056(12) -0.0032(11)
C24 0.0277(14) 0.0199(13) 0.0238(15) -0.0100(11) -0.0075(12) 0.0015(11)
C25 0.0219(13) 0.0218(13) 0.0267(15) -0.0111(11) -0.0071(12) 0.0001(10)
C26 0.0229(15) 0.0364(16) 0.0289(16) -0.0101(13) -0.0030(12) -0.0036(12)
C27 0.0284(16) 0.0464(19) 0.0355(19) -0.0055(15) -0.0005(14) -0.0062(14)
C28 0.0287(17) 0.0483(19) 0.0393(19) -0.0139(16) -0.0031(14) 0.0035(14)
C29 0.0293(17) 0.057(2) 0.051(2) -0.0227(18) -0.0060(16) -0.0150(15)
C30 0.0279(15) 0.0273(14) 0.0258(16) -0.0099(12) -0.0104(12) 0.0012(11)
C31 0.0437(18) 0.0377(17) 0.0315(17) -0.0144(14) -0.0159(15) 0.0021(14)
C32 0.0464(19) 0.0292(16) 0.0428(19) -0.0120(14) -0.0219(16) 0.0058(14)
C33 0.0325(17) 0.0415(17) 0.0344(18) -0.0066(14) -0.0154(14) 0.0037(13)
C34 0.0400(18) 0.0309(15) 0.0304(17) -0.0123(13) -0.0114(14) 0.0073(13)
C35 0.059(2) 0.0341(17) 0.042(2) -0.0194(15) -0.0170(17) 0.0134(15)
C36 0.073(3) 0.0312(16) 0.0349(19) -0.0172(15) -0.0167(18) 0.0045(16)
C37 0.061(2) 0.0271(15) 0.0267(17) -0.0086(13) -0.0142(15) -0.0050(15)
C38 0.0427(18) 0.0279(15) 0.0262(16) -0.0102(12) -0.0129(14) 0.0002(13)
C39 0.0371(16) 0.0219(13) 0.0213(15) -0.0070(11) -0.0105(13) 0.0010(12)
C40 0.076(3) 0.0374(18) 0.046(2) -0.0168(16) -0.027(2) -0.0112(17)

loop_
_atom_type_symbol
_atom_type_description
_atom_type_scat_dispersion_real
_atom_type_scat_dispersion_imag
_atom_type_scat_source
C C 0.0033 0.0016 'International Tables Vol C Tables 4.2.6.8 and 6.1.1.4'
H H 0.0000 0.0000 'International Tables Vol C Tables 4.2.6.8 and 6.1.1.4'
O O 0.0106 0.0060 'International Tables Vol C Tables 4.2.6.8 and 6.1.1.4'
N N 0.0061 0.0033 'International Tables Vol C Tables 4.2.6.8 and 6.1.1.4'
Ti Ti 0.2776 0.4457 'International Tables Vol C Tables 4.2.6.8 and 6.1.1.4'

loop_
_geom_angle_atom_site_label_1
_geom_angle_atom_site_label_2
_geom_angle_atom_site_label_3
_geom_angle
_geom_angle_site_symmetry_1
_geom_angle_site_symmetry_3
_geom_angle_publ_flag
O1 Ti1 O4 102.58(10) . . ?
O1 Ti1 O2 97.53(9) . . ?
O4 Ti1 O2 117.40(9) . . ?
O1 Ti1 O3 96.09(10) . . ?
O4 Ti1 O3 110.73(9) . . ?
O2 Ti1 O3 125.20(9) . . ?
O1 Ti1 N1 172.40(10) . . ?
O4 Ti1 N1 83.13(8) . . ?
O2 Ti1 N1 84.04(8) . . ?
O3 Ti1 N1 77.05(8) . . ?
C1 O1 Ti1 164.0(3) . . ?
C39 N1 C19 114.1(2) . . ?
C39 N1 C18 107.4(2) . . ?
C19 N1 C18 108.3(2) . . ?
C39 N1 Ti1 105.37(16) . . ?
C19 N1 Ti1 112.95(15) . . ?
C18 N1 Ti1 108.51(15) . . ?
C3 C1 O1 112.3(4) . . ?
C3 C1 C2 123.4(5) . . ?
O1 C1 C2 111.2(4) . . ?
C3 C1 H1 102.2 . . ?
O1 C1 H1 102.2 . . ?
C2 C1 H1 102.2 . . ?
C4 O2 Ti1 137.37(17) . . ?
C1 C2 H2A 109.5 . . ?
C1 C2 H2B 109.5 . . ?
H2A C2 H2B 109.5 . . ?
C1 C2 H2C 109.5 . . ?
H2A C2 H2C 109.5 . . ?
H2B C2 H2C 109.5 . . ?
C34 O3 Ti1 122.87(18) . . ?
C1 C3 H3A 109.5 . . ?
C1 C3 H3B 109.5 . . ?
H3A C3 H3B 109.5 . . ?
C1 C3 H3C 109.5 . . ?
H3A C3 H3C 109.5 . . ?
H3B C3 H3C 109.5 . . ?
C21 O4 Ti1 141.41(17) . . ?
O2 C4 C9 117.5(2) . . ?
O2 C4 C5 121.7(2) . . ?
C9 C4 C5 120.9(3) . . ?
C6 C5 C4 116.5(2) . . ?
C6 C5 C10 122.3(3) . . ?
C4 C5 C10 121.2(2) . . ?
C5 C6 C7 124.1(3) . . ?
C5 C6 H6 118.0 . . ?
C7 C6 H6 118.0 . . ?
C8 C7 C6 116.7(3) . . ?
C8 C7 C14 120.2(2) . . ?
C6 C7 C14 122.9(3) . . ?
C9 C8 C7 121.7(2) . . ?
C9 C8 H8 119.2 . . ?
C7 C8 H8 119.2 . . ?
C8 C9 C4 119.9(3) . . ?
C8 C9 C18 121.9(2) . . ?
C4 C9 C18 118.2(2) . . ?
C11 C10 C13 107.9(3) . . ?
C11 C10 C5 110.7(2) . . ?
C13 C10 C5 111.8(2) . . ?
C11 C10 C12 109.7(3) . . ?
C13 C10 C12 106.8(2) . . ?
C5 C10 C12 109.8(2) . . ?
C10 C11 H11A 109.5 . . ?
C10 C11 H11B 109.5 . . ?
H11A C11 H11B 109.5 . . ?
C10 C11 H11C 109.5 . . ?
H11A C11 H11C 109.5 . . ?
H11B C11 H11C 109.5 . . ?
C10 C12 H12A 109.5 . . ?
C10 C12 H12B 109.5 . . ?
H12A C12 H12B 109.5 . . ?
C10 C12 H12C 109.5 . . ?
H12A C12 H12C 109.5 . . ?
H12B C12 H12C 109.5 . . ?
C10 C13 H13A 109.5 . . ?
C10 C13 H13B 109.5 . . ?
H13A C13 H13B 109.5 . . ?
C10 C13 H13C 109.5 . . ?
H13A C13 H13C 109.5 . . ?
H13B C13 H13C 109.5 . . ?
C15 C14 C16 108.5(3) . . ?
C15 C14 C17 108.1(3) . . ?
C16 C14 C17 108.5(3) . . ?
C15 C14 C7 112.2(2) . . ?
C16 C14 C7 111.1(2) . . ?
C17 C14 C7 108.3(2) . . ?
C14 C15 H15A 109.5 . . ?
C14 C15 H15B 109.5 . . ?
H15A C15 H15B 109.5 . . ?
C14 C15 H15C 109.5 . . ?
H15A C15 H15C 109.5 . . ?
H15B C15 H15C 109.5 . . ?
C14 C16 H16A 109.5 . . ?
C14 C16 H16B 109.5 . . ?
H16A C16 H16B 109.5 . . ?
C14 C16 H16C 109.5 . . ?
H16A C16 H16C 109.5 . . ?
H16B C16 H16C 109.5 . . ?
C14 C17 H17A 109.5 . . ?
C14 C17 H17B 109.5 . . ?
H17A C17 H17B 109.5 . . ?
C14 C17 H17C 109.5 . . ?
H17A C17 H17C 109.5 . . ?
H17B C17 H17C 109.5 . . ?
C9 C18 N1 112.7(2) . . ?
C9 C18 H18A 109.0 . . ?
N1 C18 H18A 109.0 . . ?
C9 C18 H18B 109.0 . . ?
N1 C18 H18B 109.0 . . ?
H18A C18 H18B 107.8 . . ?
N1 C19 C20 115.4(2) . . ?
N1 C19 H19A 108.4 . . ?
C20 C19 H19A 108.4 . . ?
N1 C19 H19B 108.4 . . ?
C20 C19 H19B 108.4 . . ?
H19A C19 H19B 107.5 . . ?
C21 C20 C25 119.7(2) . . ?
C21 C20 C19 120.5(2) . . ?
C25 C20 C19 119.4(2) . . ?
O4 C21 C20 118.2(2) . . ?
O4 C21 C22 120.6(2) . . ?
C20 C21 C22 121.1(2) . . ?
C23 C22 C21 116.6(2) . . ?
C23 C22 C26 121.7(2) . . ?
C21 C22 C26 121.7(2) . . ?
C22 C23 C24 123.9(3) . . ?
C22 C23 H23 118.0 . . ?
C24 C23 H23 118.0 . . ?
C25 C24 C23 117.1(2) . . ?
C25 C24 C30 123.1(2) . . ?
C23 C24 C30 119.7(2) . . ?
C24 C25 C20 121.4(2) . . ?
C24 C25 H25 119.3 . . ?
C20 C25 H25 119.3 . . ?
C27 C26 C29 107.9(3) . . ?
C27 C26 C22 111.8(2) . . ?
C29 C26 C22 109.8(2) . . ?
C27 C26 C28 107.4(3) . . ?
C29 C26 C28 110.5(3) . . ?
C22 C26 C28 109.4(2) . . ?
C26 C27 H27A 109.5 . . ?
C26 C27 H27B 109.5 . . ?
H27A C27 H27B 109.5 . . ?
C26 C27 H27C 109.5 . . ?
H27A C27 H27C 109.5 . . ?
H27B C27 H27C 109.5 . . ?
C26 C28 H28A 109.5 . . ?
C26 C28 H28B 109.5 . . ?
H28A C28 H28B 109.5 . . ?
C26 C28 H28C 109.5 . . ?
H28A C28 H28C 109.5 . . ?
H28B C28 H28C 109.5 . . ?
C26 C29 H29A 109.5 . . ?
C26 C29 H29B 109.5 . . ?
H29A C29 H29B 109.5 . . ?
C26 C29 H29C 109.5 . . ?
H29A C29 H29C 109.5 . . ?
H29B C29 H29C 109.5 . . ?
C33 C30 C31 108.1(2) . . ?
C33 C30 C24 112.4(2) . . ?
C31 C30 C24 110.7(2) . . ?
C33 C30 C32 108.6(2) . . ?
C31 C30 C32 109.2(2) . . ?
C24 C30 C32 107.8(2) . . ?
C30 C31 H31A 109.5 . . ?
C30 C31 H31B 109.5 . . ?
H31A C31 H31B 109.5 . . ?
C30 C31 H31C 109.5 . . ?
H31A C31 H31C 109.5 . . ?
H31B C31 H31C 109.5 . . ?
C30 C32 H32A 109.5 . . ?
C30 C32 H32B 109.5 . . ?
H32A C32 H32B 109.5 . . ?
C30 C32 H32C 109.5 . . ?
H32A C32 H32C 109.5 . . ?
H32B C32 H32C 109.5 . . ?
C30 C33 H33A 109.5 . . ?
C30 C33 H33B 109.5 . . ?
H33A C33 H33B 109.5 . . ?
C30 C33 H33C 109.5 . . ?
H33A C33 H33C 109.5 . . ?
H33B C33 H33C 109.5 . . ?
O3 C34 C39 118.6(3) . . ?
O3 C34 C35 122.4(3) . . ?
C39 C34 C35 119.0(3) . . ?
C36 C35 C34 119.3(3) . . ?
C36 C35 H35 120.3 . . ?
C34 C35 H35 120.3 . . ?
C35 C36 C37 122.3(3) . . ?
C35 C36 H36 118.8 . . ?
C37 C36 H36 118.8 . . ?
C36 C37 C38 117.7(3) . . ?
C36 C37 C40 121.3(3) . . ?
C38 C37 C40 121.0(3) . . ?
C39 C38 C37 120.7(3) . . ?
C39 C38 H38 119.7 . . ?
C37 C38 H38 119.7 . . ?
C38 C39 C34 120.9(3) . . ?
C38 C39 N1 124.8(3) . . ?
C34 C39 N1 114.0(2) . . ?
C37 C40 H40A 109.5 . . ?
C37 C40 H40B 109.5 . . ?
H40A C40 H40B 109.5 . . ?
C37 C40 H40C 109.5 . . ?
H40A C40 H40C 109.5 . . ?
H40B C40 H40C 109.5 . . ?

loop_
_geom_bond_atom_site_label_1
_geom_bond_atom_site_label_2
_geom_bond_distance
_geom_bond_site_symmetry_2
_geom_bond_publ_flag
Ti1 O1 1.767(2) . ?
Ti1 O4 1.8200(19) . ?
Ti1 O2 1.8571(19) . ?
Ti1 O3 1.868(2) . ?
Ti1 N1 2.328(2) . ?
O1 C1 1.406(4) . ?
N1 C39 1.465(3) . ?
N1 C19 1.497(3) . ?
N1 C18 1.505(3) . ?
C1 C3 1.397(7) . ?
C1 C2 1.452(6) . ?
C1 H1 1.0000 . ?
O2 C4 1.361(3) . ?
C2 H2A 0.9800 . ?
C2 H2B 0.9800 . ?
C2 H2C 0.9800 . ?
O3 C34 1.356(4) . ?
C3 H3A 0.9800 . ?
C3 H3B 0.9800 . ?
C3 H3C 0.9800 . ?
O4 C21 1.372(3) . ?
C4 C9 1.402(4) . ?
C4 C5 1.409(4) . ?
C5 C6 1.397(4) . ?
C5 C10 1.539(4) . ?
C6 C7 1.401(4) . ?
C6 H6 0.9500 . ?
C7 C8 1.397(4) . ?
C7 C14 1.540(4) . ?
C8 C9 1.379(4) . ?
C8 H8 0.9500 . ?
C9 C18 1.499(4) . ?
C10 C11 1.532(4) . ?
C10 C13 1.535(4) . ?
C10 C12 1.541(4) . ?
C11 H11A 0.9800 . ?
C11 H11B 0.9800 . ?
C11 H11C 0.9800 . ?
C12 H12A 0.9800 . ?
C12 H12B 0.9800 . ?
C12 H12C 0.9800 . ?
C13 H13A 0.9800 . ?
C13 H13B 0.9800 . ?
C13 H13C 0.9800 . ?
C14 C15 1.529(4) . ?
C14 C16 1.531(4) . ?
C14 C17 1.537(4) . ?
C15 H15A 0.9800 . ?
C15 H15B 0.9800 . ?
C15 H15C 0.9800 . ?
C16 H16A 0.9800 . ?
C16 H16B 0.9800 . ?
C16 H16C 0.9800 . ?
C17 H17A 0.9800 . ?
C17 H17B 0.9800 . ?
C17 H17C 0.9800 . ?
C18 H18A 0.9900 . ?
C18 H18B 0.9900 . ?
C19 C20 1.506(4) . ?
C19 H19A 0.9900 . ?
C19 H19B 0.9900 . ?
C20 C21 1.394(4) . ?
C20 C25 1.395(4) . ?
C21 C22 1.405(4) . ?
C22 C23 1.396(4) . ?
C22 C26 1.539(4) . ?
C23 C24 1.402(4) . ?
C23 H23 0.9500 . ?
C24 C25 1.386(4) . ?
C24 C30 1.535(4) . ?
C25 H25 0.9500 . ?
C26 C27 1.529(4) . ?
C26 C29 1.530(4) . ?
C26 C28 1.541(4) . ?
C27 H27A 0.9800 . ?
C27 H27B 0.9800 . ?
C27 H27C 0.9800 . ?
C28 H28A 0.9800 . ?
C28 H28B 0.9800 . ?
C28 H28C 0.9800 . ?
C29 H29A 0.9800 . ?
C29 H29B 0.9800 . ?
C29 H29C 0.9800 . ?
C30 C33 1.531(4) . ?
C30 C31 1.533(4) . ?
C30 C32 1.542(4) . ?
C31 H31A 0.9800 . ?
C31 H31B 0.9800 . ?
C31 H31C 0.9800 . ?
C32 H32A 0.9800 . ?
C32 H32B 0.9800 . ?
C32 H32C 0.9800 . ?
C33 H33A 0.9800 . ?
C33 H33B 0.9800 . ?
C33 H33C 0.9800 . ?
C34 C39 1.388(4) . ?
C34 C35 1.395(4) . ?
C35 C36 1.379(5) . ?
C35 H35 0.9500 . ?
C36 C37 1.390(5) . ?
C36 H36 0.9500 . ?
C37 C38 1.393(4) . ?
C37 C40 1.511(5) . ?
C38 C39 1.381(4) . ?
C38 H38 0.9500 . ?
C40 H40A 0.9800 . ?
C40 H40B 0.9800 . ?
C40 H40C 0.9800 . ?
